data_4342673
loop_
_publ_author_name
'Zitz, Rainer'
'Arp, Henning'
'Hlina, Johann'
'Walewska, Ma\/lgorzata'
'Marschner, Christoph'
'Szilv\'asi, Tibor'
'Blom, Burgert'
'Baumgartner, Judith'

_publ_section_title
;
 Open-Shell Lanthanide(II+) or -(III+) Complexes Bearing \s-Silyl and
 Silylene Ligands: Synthesis, Structure, and Bonding Analysis.
;
_journal_issue 7
_journal_name_full 'Inorganic chemistry'
_journal_page_first 3306
_journal_page_last 3315
_journal_paper_doi 10.1021/ic502991p
_journal_volume 54
_journal_year 2015
_chemical_formula_sum 'C45 H66 N2 O Si Sm'
_chemical_formula_weight 829.44
_chemical_name_systematic
;
 ?
;
_space_group_IT_number 19
_symmetry_cell_setting orthorhombic
_symmetry_space_group_name_Hall 'P 2ac 2ab'
_symmetry_space_group_name_H-M 'P 21 21 21'
_atom_sites_solution_hydrogens geom
_atom_sites_solution_primary direct
_atom_sites_solution_secondary difmap
_audit_creation_method SHELXL-97
_cell_angle_alpha 90.00
_cell_angle_beta 90.00
_cell_angle_gamma 90.00
_cell_formula_units_Z 4
_cell_length_a 10.8047(3)
_cell_length_b 14.4714(4)
_cell_length_c 28.0424(8)
_cell_measurement_reflns_used 6329
_cell_measurement_temperature 100(2)
_cell_measurement_theta_max 73.3000
_cell_measurement_theta_min 3.4270
_cell_volume 4384.7(2)
_computing_cell_refinement 'Bruker XSCANS'
_computing_data_collection 'Bruker XSCANS'
_computing_data_reduction 'Bruker SHELXTL'
_computing_molecular_graphics 'Bruker SHELXTL'
_computing_publication_material 'Bruker SHELXTL'
_computing_structure_refinement 'SHELXL-97 (Sheldrick, 1997)'
_computing_structure_solution 'SHELXS-97 (Sheldrick, 1990)'
_diffrn_ambient_temperature 100(2)
_diffrn_detector_area_resol_mean 5.2717
_diffrn_measured_fraction_theta_full 0.982
_diffrn_measured_fraction_theta_max 0.982
_diffrn_measurement_device_type 'SuperNova, Single source at offset, Atlas'
_diffrn_measurement_method '\w scans'
_diffrn_radiation_monochromator mirror
_diffrn_radiation_source 'sealed X-ray tube'
_diffrn_radiation_type CuK\a
_diffrn_radiation_wavelength 1.54184
_diffrn_reflns_av_R_equivalents 0.0856
_diffrn_reflns_av_sigmaI/netI 0.1023
_diffrn_reflns_limit_h_max 13
_diffrn_reflns_limit_h_min -12
_diffrn_reflns_limit_k_max 17
_diffrn_reflns_limit_k_min -16
_diffrn_reflns_limit_l_max 34
_diffrn_reflns_limit_l_min -34
_diffrn_reflns_number 17839
_diffrn_reflns_theta_full 73.62
_diffrn_reflns_theta_max 73.6229
_diffrn_reflns_theta_min 3.0537
_exptl_absorpt_coefficient_mu 10.556
_exptl_absorpt_correction_T_max 0.8166
_exptl_absorpt_correction_T_min 0.1951
_exptl_absorpt_correction_type multi-scan
_exptl_absorpt_process_details SADABS
_exptl_crystal_colour black
_exptl_crystal_density_diffrn 1.256
_exptl_crystal_density_method 'not measured'
_exptl_crystal_description plates
_exptl_crystal_F_000 1736
_exptl_crystal_size_max 0.23
_exptl_crystal_size_mid 0.19
_exptl_crystal_size_min 0.02
_platon_squeeze_details
;
;
_refine_diff_density_max 2.687
_refine_diff_density_min -1.559
_refine_diff_density_rms 0.154
_refine_ls_abs_structure_details 'Flack H D (1983), Acta Cryst. A39, 876-881'
_refine_ls_abs_structure_Flack 0.000(6)
_refine_ls_extinction_method none
_refine_ls_goodness_of_fit_ref 1.039
_refine_ls_hydrogen_treatment constr
_refine_ls_matrix_type full
_refine_ls_number_parameters 471
_refine_ls_number_reflns 8219
_refine_ls_number_restraints 0
_refine_ls_restrained_S_all 1.039
_refine_ls_R_factor_all 0.0809
_refine_ls_R_factor_gt 0.0693
_refine_ls_shift/su_max 0.021
_refine_ls_shift/su_mean 0.015
_refine_ls_structure_factor_coef Fsqd
_refine_ls_weighting_details 'calc w=1/[\s^2^(Fo^2^)+(0.1025P)^2^+0.0000P] where P=(Fo^2^+2Fc^2^)/3'
_refine_ls_weighting_scheme calc
_refine_ls_wR_factor_gt 0.1673
_refine_ls_wR_factor_ref 0.1778
_reflns_number_gt 7102
_reflns_number_total 8219
_reflns_threshold_expression >2sigma(I)
_cod_data_source_file ic502991p_si_001.cif
_cod_data_source_block 6_cu-486
_cod_depositor_comments 'Adding full bibliography for 4342667--4342674.cif.'
_cod_original_sg_symbol_H-M P2(1)2(1)2(1)
_cod_database_code 4342673

loop_
_symmetry_equiv_pos_as_xyz
'x, y, z'
'-x+1/2, -y, z+1/2'
'-x, y+1/2, -z+1/2'
'x+1/2, -y+1/2, -z'

loop_
_atom_site_label
_atom_site_type_symbol
_atom_site_fract_x
_atom_site_fract_y
_atom_site_fract_z
_atom_site_U_iso_or_equiv
_atom_site_adp_type
_atom_site_occupancy
_atom_site_symmetry_multiplicity
_atom_site_calc_flag
_atom_site_refinement_flags
Sm1 Sm 0.27957(4) 1.00891(3) 0.231125(13) 0.01849(13) Uani 1 1 d .
Si1 Si 0.2707(2) 1.01410(14) 0.34923(6) 0.0195(4) Uani 1 1 d .
N1 N 0.2068(7) 0.9016(4) 0.3703(2) 0.0213(14) Uani 1 1 d .
N2 N 0.3707(6) 0.9649(5) 0.3975(2) 0.0197(14) Uani 1 1 d .
O1 O 0.1777(6) 1.0824(4) 0.3820(2) 0.0282(14) Uani 1 1 d .
C1 C 0.4300(8) 0.9180(7) 0.1651(3) 0.029(2) Uani 1 1 d .
C2 C 0.5119(9) 0.9801(6) 0.1883(3) 0.031(2) Uani 1 1 d .
C3 C 0.4553(10) 0.8686(7) 0.2427(4) 0.035(2) Uani 1 1 d .
C4 C 0.5267(8) 0.9502(6) 0.2355(3) 0.0256(17) Uani 1 1 d .
C5 C 0.3962(9) 0.8489(7) 0.1984(4) 0.033(2) Uani 1 1 d .
C6 C 0.6045(10) 0.9965(8) 0.2728(4) 0.048(3) Uani 1 1 d .
H6A H 0.6495 1.0483 0.2585 0.072 Uiso 1 1 calc R
H6B H 0.6637 0.9519 0.2859 0.072 Uiso 1 1 calc R
H6C H 0.5510 1.0194 0.2984 0.072 Uiso 1 1 calc R
C7 C 0.5784(11) 1.0575(7) 0.1645(4) 0.046(3) Uani 1 1 d .
H7A H 0.6400 1.0833 0.1864 0.068 Uiso 1 1 calc R
H7B H 0.5190 1.1056 0.1556 0.068 Uiso 1 1 calc R
H7C H 0.6200 1.0344 0.1358 0.068 Uiso 1 1 calc R
C8 C 0.4519(13) 0.8141(10) 0.2876(5) 0.063(4) Uani 1 1 d .
H8A H 0.3725 0.7817 0.2899 0.094 Uiso 1 1 calc R
H8B H 0.4615 0.8557 0.3149 0.094 Uiso 1 1 calc R
H8C H 0.5195 0.7690 0.2875 0.094 Uiso 1 1 calc R
C9 C 0.4045(12) 0.9156(11) 0.1118(4) 0.057(4) Uani 1 1 d .
H9A H 0.4756 0.8884 0.0952 0.086 Uiso 1 1 calc R
H9B H 0.3909 0.9787 0.1001 0.086 Uiso 1 1 calc R
H9C H 0.3306 0.8782 0.1056 0.086 Uiso 1 1 calc R
C10 C 0.3186(13) 0.7642(8) 0.1901(6) 0.073(5) Uani 1 1 d .
H10A H 0.2342 0.7754 0.2014 0.109 Uiso 1 1 calc R
H10B H 0.3543 0.7119 0.2074 0.109 Uiso 1 1 calc R
H10C H 0.3169 0.7501 0.1559 0.109 Uiso 1 1 calc R
C11 C 0.0639(8) 1.1200(6) 0.2334(3) 0.0257(18) Uani 1 1 d .
C12 C 0.1887(7) 1.1430(6) 0.1681(3) 0.0199(17) Uani 1 1 d .
C13 C 0.1135(8) 1.0626(6) 0.1595(3) 0.0222(18) Uani 1 1 d .
C14 C 0.1603(8) 1.1764(6) 0.2148(3) 0.0239(17) Uani 1 1 d .
C15 C 0.0345(8) 1.0505(6) 0.2000(3) 0.0223(17) Uani 1 1 d .
C16 C -0.0042(9) 1.1353(7) 0.2796(3) 0.031(2) Uani 1 1 d .
H16A H 0.0425 1.1786 0.2995 0.047 Uiso 1 1 calc R
H16B H -0.0130 1.0763 0.2964 0.047 Uiso 1 1 calc R
H16C H -0.0863 1.1609 0.2729 0.047 Uiso 1 1 calc R
C17 C -0.0671(8) 0.9791(7) 0.2029(3) 0.033(2) Uani 1 1 d .
H17A H -0.0900 0.9695 0.2363 0.050 Uiso 1 1 calc R
H17B H -0.0378 0.9208 0.1892 0.050 Uiso 1 1 calc R
H17C H -0.1394 1.0008 0.1850 0.050 Uiso 1 1 calc R
C18 C 0.2203(9) 1.2585(6) 0.2387(3) 0.0294(18) Uani 1 1 d .
H18A H 0.1638 1.2839 0.2627 0.044 Uiso 1 1 calc R
H18B H 0.2386 1.3059 0.2148 0.044 Uiso 1 1 calc R
H18C H 0.2973 1.2389 0.2542 0.044 Uiso 1 1 calc R
C19 C 0.2789(10) 1.1857(7) 0.1338(3) 0.034(2) Uani 1 1 d .
H19A H 0.2353 1.2295 0.1132 0.051 Uiso 1 1 calc R
H19B H 0.3167 1.1372 0.1143 0.051 Uiso 1 1 calc R
H19C H 0.3435 1.2183 0.1517 0.051 Uiso 1 1 calc R
C20 C 0.0997(9) 1.0120(8) 0.1123(3) 0.036(2) Uani 1 1 d .
H20A H 0.0280 1.0365 0.0950 0.053 Uiso 1 1 calc R
H20B H 0.0877 0.9459 0.1183 0.053 Uiso 1 1 calc R
H20C H 0.1746 1.0209 0.0931 0.053 Uiso 1 1 calc R
C21 C 0.2717(11) 1.3259(6) 0.3729(4) 0.035(2) Uani 1 1 d .
H21 H 0.3255 1.3633 0.3543 0.042 Uiso 1 1 calc R
C22 C 0.1815(8) 1.1770(5) 0.3905(3) 0.0212(17) Uani 1 1 d .
C23 C 0.1022(9) 1.2158(6) 0.4237(3) 0.0280(19) Uani 1 1 d .
C24 C 0.1143(12) 1.3111(7) 0.4310(4) 0.041(3) Uani 1 1 d .
H24 H 0.0611 1.3401 0.4535 0.049 Uiso 1 1 calc R
C25 C 0.2660(10) 1.2311(6) 0.3651(3) 0.030(2) Uani 1 1 d .
H25 H 0.3197 1.2030 0.3426 0.036 Uiso 1 1 calc R
C26 C 0.1993(13) 1.3645(7) 0.4073(4) 0.048(3) Uani 1 1 d .
H26 H 0.2075 1.4282 0.4148 0.057 Uiso 1 1 calc R
C27 C 0.0686(14) 1.0779(9) 0.4794(4) 0.054(3) Uani 1 1 d .
H27A H 0.0051 1.0410 0.4956 0.081 Uiso 1 1 calc R
H27B H 0.1250 1.1042 0.5032 0.081 Uiso 1 1 calc R
H27C H 0.1153 1.0384 0.4574 0.081 Uiso 1 1 calc R
C28 C 0.0058(12) 1.1570(8) 0.4511(4) 0.047(3) Uani 1 1 d .
C29 C -0.0674(17) 1.2161(10) 0.4878(5) 0.076(5) Uani 1 1 d .
H29A H -0.1087 1.2672 0.4713 0.114 Uiso 1 1 calc R
H29B H -0.0101 1.2410 0.5117 0.114 Uiso 1 1 calc R
H29C H -0.1295 1.1774 0.5036 0.114 Uiso 1 1 calc R
C30 C -0.0871(11) 1.1187(8) 0.4150(5) 0.046(3) Uani 1 1 d .
H30A H -0.1254 1.1700 0.3976 0.069 Uiso 1 1 calc R
H30B H -0.1512 1.0837 0.4318 0.069 Uiso 1 1 calc R
H30C H -0.0441 1.0780 0.3925 0.069 Uiso 1 1 calc R
C31 C 0.1441(10) 0.7350(6) 0.3573(4) 0.034(2) Uani 1 1 d .
H31A H 0.2289 0.7253 0.3459 0.052 Uiso 1 1 calc R
H31B H 0.0870 0.6970 0.3385 0.052 Uiso 1 1 calc R
H31C H 0.1385 0.7173 0.3909 0.052 Uiso 1 1 calc R
C32 C 0.1095(10) 0.8370(6) 0.3517(3) 0.030(2) Uani 1 1 d .
C33 C 0.0941(11) 0.8588(7) 0.2989(4) 0.040(3) Uani 1 1 d .
H33A H 0.0629 0.9220 0.2953 0.059 Uiso 1 1 calc R
H33B H 0.0351 0.8153 0.2847 0.059 Uiso 1 1 calc R
H33C H 0.1742 0.8532 0.2828 0.059 Uiso 1 1 calc R
C34 C -0.0103(11) 0.8577(9) 0.3773(5) 0.055(3) Uani 1 1 d .
H34A H -0.0049 0.8360 0.4103 0.083 Uiso 1 1 calc R
H34B H -0.0786 0.8261 0.3611 0.083 Uiso 1 1 calc R
H34C H -0.0253 0.9245 0.3770 0.083 Uiso 1 1 calc R
C35 C 0.4773(8) 0.9953(7) 0.4271(3) 0.0305(19) Uani 1 1 d .
C36 C 0.4527(15) 0.9877(11) 0.4793(3) 0.073(4) Uani 1 1 d .
H36A H 0.3752 1.0195 0.4870 0.109 Uiso 1 1 calc R
H36B H 0.5209 1.0163 0.4970 0.109 Uiso 1 1 calc R
H36C H 0.4460 0.9224 0.4882 0.109 Uiso 1 1 calc R
C37 C 0.5041(11) 1.0937(7) 0.4128(4) 0.043(3) Uani 1 1 d .
H37A H 0.5189 1.0966 0.3784 0.064 Uiso 1 1 calc R
H37B H 0.5777 1.1157 0.4299 0.064 Uiso 1 1 calc R
H37C H 0.4332 1.1328 0.4210 0.064 Uiso 1 1 calc R
C38 C 0.5927(11) 0.9397(8) 0.4141(5) 0.055(3) Uani 1 1 d .
H38A H 0.5771 0.8739 0.4197 0.083 Uiso 1 1 calc R
H38B H 0.6624 0.9601 0.4339 0.083 Uiso 1 1 calc R
H38C H 0.6127 0.9496 0.3804 0.083 Uiso 1 1 calc R
C39 C 0.2992(8) 0.8898(6) 0.4007(3) 0.0233(18) Uani 1 1 d .
C40 C 0.4057(9) 0.7424(6) 0.4248(3) 0.0278(19) Uani 1 1 d .
H40 H 0.4583 0.7472 0.3978 0.033 Uiso 1 1 calc R
C41 C 0.3162(9) 0.8097(6) 0.4330(3) 0.0238(18) Uani 1 1 d .
C42 C 0.2387(11) 0.8022(7) 0.4721(4) 0.040(3) Uani 1 1 d .
H42 H 0.1769 0.8477 0.4776 0.048 Uiso 1 1 calc R
C43 C 0.3414(13) 0.6610(8) 0.4949(3) 0.047(3) Uani 1 1 d .
H43 H 0.3496 0.6102 0.5161 0.056 Uiso 1 1 calc R
C44 C 0.2514(13) 0.7279(8) 0.5034(3) 0.049(3) Uani 1 1 d .
H44 H 0.1988 0.7229 0.5304 0.059 Uiso 1 1 calc R
C45 C 0.4186(11) 0.6678(7) 0.4561(4) 0.038(2) Uani 1 1 d .
H45 H 0.4802 0.6222 0.4505 0.045 Uiso 1 1 calc R

loop_
_atom_site_aniso_label
_atom_site_aniso_U_11
_atom_site_aniso_U_22
_atom_site_aniso_U_33
_atom_site_aniso_U_23
_atom_site_aniso_U_13
_atom_site_aniso_U_12
Sm1 0.0206(2) 0.0228(2) 0.01207(17) 0.00217(16) 0.00133(17) 0.00761(18)
Si1 0.0264(10) 0.0189(10) 0.0133(8) -0.0018(7) -0.0011(8) -0.0025(10)
N1 0.026(4) 0.016(3) 0.022(3) 0.000(2) -0.002(3) -0.005(3)
N2 0.022(4) 0.025(4) 0.012(3) 0.006(2) -0.002(2) -0.003(3)
O1 0.036(4) 0.021(3) 0.028(3) -0.001(2) 0.005(3) -0.004(3)
C1 0.017(4) 0.050(6) 0.021(4) -0.012(4) 0.005(3) 0.012(4)
C2 0.038(5) 0.022(4) 0.033(4) 0.002(4) 0.011(4) -0.004(4)
C3 0.040(6) 0.028(5) 0.037(5) 0.014(4) 0.009(4) 0.011(4)
C4 0.025(4) 0.030(4) 0.021(4) -0.001(4) 0.003(3) 0.002(3)
C5 0.025(5) 0.029(5) 0.043(5) -0.014(4) 0.014(4) 0.001(4)
C6 0.037(5) 0.066(7) 0.040(5) -0.024(6) -0.011(4) 0.007(5)
C7 0.042(7) 0.033(6) 0.061(7) 0.020(5) 0.023(5) 0.005(5)
C8 0.056(8) 0.069(8) 0.063(8) 0.040(7) 0.022(7) 0.031(7)
C9 0.040(7) 0.097(11) 0.034(5) -0.017(6) 0.002(5) 0.033(7)
C10 0.054(8) 0.043(7) 0.121(13) -0.043(8) 0.036(8) -0.018(6)
C11 0.025(4) 0.036(5) 0.016(3) 0.006(4) 0.004(4) 0.010(3)
C12 0.016(4) 0.025(4) 0.018(3) 0.010(3) -0.003(3) 0.009(3)
C13 0.022(4) 0.030(4) 0.015(3) 0.003(3) -0.005(3) 0.014(3)
C14 0.024(4) 0.028(4) 0.020(3) 0.002(3) -0.006(3) 0.007(4)
C15 0.015(4) 0.026(4) 0.026(4) 0.009(3) -0.002(3) -0.001(3)
C16 0.031(5) 0.040(5) 0.023(4) -0.005(4) 0.006(4) 0.011(4)
C17 0.015(4) 0.043(6) 0.042(5) 0.004(4) -0.003(3) -0.005(4)
C18 0.022(4) 0.030(4) 0.036(5) -0.002(4) -0.006(4) 0.005(4)
C19 0.028(5) 0.044(5) 0.031(4) 0.009(4) 0.002(4) 0.012(5)
C20 0.028(5) 0.056(6) 0.023(4) -0.007(5) -0.014(3) 0.005(5)
C21 0.043(6) 0.021(4) 0.040(5) 0.008(4) -0.012(5) -0.002(4)
C22 0.030(5) 0.014(4) 0.019(3) -0.001(3) -0.003(3) 0.002(3)
C23 0.040(5) 0.021(4) 0.024(4) -0.001(3) -0.002(4) 0.003(4)
C24 0.059(7) 0.023(5) 0.040(5) -0.007(4) 0.007(5) 0.000(5)
C25 0.036(5) 0.025(4) 0.029(4) 0.005(3) 0.004(4) 0.000(4)
C26 0.075(9) 0.019(4) 0.050(6) 0.000(4) -0.005(6) -0.002(5)
C27 0.085(10) 0.052(7) 0.026(5) 0.016(5) 0.009(6) -0.010(7)
C28 0.063(8) 0.036(6) 0.041(6) -0.012(5) 0.027(6) -0.003(5)
C29 0.096(12) 0.063(9) 0.068(9) -0.023(7) 0.048(9) -0.009(8)
C30 0.041(7) 0.037(6) 0.061(7) -0.004(5) 0.014(6) -0.006(5)
C31 0.044(6) 0.024(5) 0.035(5) -0.004(4) -0.008(4) -0.014(4)
C32 0.039(6) 0.020(4) 0.031(4) -0.003(4) 0.001(4) -0.005(4)
C33 0.047(7) 0.026(5) 0.046(6) 0.000(4) -0.025(5) -0.004(4)
C34 0.040(7) 0.064(8) 0.061(7) -0.031(7) 0.016(6) -0.024(6)
C35 0.034(5) 0.035(5) 0.021(4) 0.000(4) -0.014(3) -0.009(4)
C36 0.109(11) 0.086(11) 0.023(5) 0.005(6) -0.019(6) -0.046(10)
C37 0.044(7) 0.029(5) 0.055(6) 0.005(5) -0.020(5) -0.012(5)
C38 0.038(7) 0.047(7) 0.080(9) -0.007(6) -0.025(6) -0.004(5)
C39 0.029(5) 0.023(4) 0.018(3) -0.006(3) 0.007(3) -0.005(4)
C40 0.034(5) 0.025(4) 0.024(4) 0.000(4) -0.001(4) -0.003(4)
C41 0.031(5) 0.024(4) 0.017(3) 0.000(3) -0.002(3) -0.002(3)
C42 0.058(7) 0.029(5) 0.033(5) -0.001(4) 0.015(5) -0.003(5)
C43 0.085(9) 0.035(6) 0.021(4) 0.011(4) -0.006(5) -0.010(6)
C44 0.086(11) 0.040(6) 0.021(4) 0.001(4) 0.019(5) -0.003(6)
C45 0.050(7) 0.030(5) 0.033(5) 0.002(4) -0.010(5) -0.001(5)

loop_
_atom_type_symbol
_atom_type_description
_atom_type_scat_dispersion_real
_atom_type_scat_dispersion_imag
_atom_type_scat_source
C C 0.0181 0.0091 'International Tables Vol C Tables 4.2.6.8 and 6.1.1.4'
H H 0.0000 0.0000 'International Tables Vol C Tables 4.2.6.8 and 6.1.1.4'
N N 0.0311 0.0180 'International Tables Vol C Tables 4.2.6.8 and 6.1.1.4'
O O 0.0492 0.0322 'International Tables Vol C Tables 4.2.6.8 and 6.1.1.4'
Si Si 0.2541 0.3302 'International Tables Vol C Tables 4.2.6.8 and 6.1.1.4'
Sm Sm -5.3236 12.2178 'International Tables Vol C Tables 4.2.6.8 and 6.1.1.4'

loop_
_geom_angle_atom_site_label_1
_geom_angle_atom_site_label_2
_geom_angle_atom_site_label_3
_geom_angle
C14 Sm1 C5 151.4(3)
C14 Sm1 C1 124.8(3)
C5 Sm1 C1 29.4(3)
C14 Sm1 C3 164.8(3)
C5 Sm1 C3 29.6(3)
C1 Sm1 C3 48.7(3)
C14 Sm1 C13 49.0(2)
C5 Sm1 C13 106.5(3)
C1 Sm1 C13 91.7(3)
C3 Sm1 C13 136.0(3)
C14 Sm1 C12 29.7(2)
C5 Sm1 C12 121.7(3)
C1 Sm1 C12 96.4(3)
C3 Sm1 C12 144.4(3)
C13 Sm1 C12 29.8(3)
C14 Sm1 C4 135.4(3)
C5 Sm1 C4 48.2(3)
C1 Sm1 C4 48.1(3)
C3 Sm1 C4 29.5(3)
C13 Sm1 C4 136.4(2)
C12 Sm1 C4 124.8(2)
C14 Sm1 C2 118.2(3)
C5 Sm1 C2 48.2(3)
C1 Sm1 C2 29.3(3)
C3 Sm1 C2 48.4(3)
C13 Sm1 C2 107.9(3)
C12 Sm1 C2 98.4(3)
C4 Sm1 C2 28.9(3)
C14 Sm1 C11 29.3(3)
C5 Sm1 C11 148.2(3)
C1 Sm1 C11 139.6(3)
C3 Sm1 C11 165.4(3)
C13 Sm1 C11 48.1(2)
C12 Sm1 C11 48.2(2)
C4 Sm1 C11 162.6(3)
C2 Sm1 C11 145.9(3)
C14 Sm1 C15 48.4(3)
C5 Sm1 C15 119.6(3)
C1 Sm1 C15 115.9(3)
C3 Sm1 C15 144.9(3)
C13 Sm1 C15 29.3(2)
C12 Sm1 C15 48.4(2)
C4 Sm1 C15 163.9(2)
C2 Sm1 C15 136.8(3)
C11 Sm1 C15 28.8(3)
C14 Sm1 Si1 97.53(17)
C5 Sm1 Si1 111.1(2)
C1 Sm1 Si1 133.6(2)
C3 Sm1 Si1 85.4(2)
C13 Sm1 Si1 133.71(18)
C12 Sm1 Si1 127.20(17)
C4 Sm1 Si1 89.48(18)
C2 Sm1 Si1 117.1(2)
C11 Sm1 Si1 86.59(18)
C15 Sm1 Si1 105.93(17)
O1 Si1 N1 96.8(3)
O1 Si1 N2 100.0(3)
N1 Si1 N2 69.7(3)
O1 Si1 Sm1 125.2(2)
N1 Si1 Sm1 107.9(2)
N2 Si1 Sm1 134.2(2)
C39 N1 C32 132.2(7)
C39 N1 Si1 92.1(5)
C32 N1 Si1 133.9(6)
C39 N2 C35 130.6(7)
C39 N2 Si1 91.4(5)
C35 N2 Si1 137.6(6)
C22 O1 Si1 130.8(6)
C5 C1 C2 107.8(8)
C5 C1 C9 125.8(10)
C2 C1 C9 125.3(10)
C5 C1 Sm1 75.2(5)
C2 C1 Sm1 76.2(5)
C9 C1 Sm1 123.8(6)
C4 C2 C1 108.0(8)
C4 C2 C7 126.9(10)
C1 C2 C7 124.9(9)
C4 C2 Sm1 75.2(5)
C1 C2 Sm1 74.5(5)
C7 C2 Sm1 120.7(7)
C4 C3 C5 106.5(8)
C4 C3 C8 125.0(11)
C5 C3 C8 128.3(11)
C4 C3 Sm1 75.5(5)
C5 C3 Sm1 74.9(5)
C8 C3 Sm1 117.8(7)
C2 C4 C3 109.2(8)
C2 C4 C6 125.8(9)
C3 C4 C6 125.0(9)
C2 C4 Sm1 75.9(5)
C3 C4 Sm1 75.0(5)
C6 C4 Sm1 115.4(6)
C1 C5 C3 108.5(8)
C1 C5 C10 128.1(11)
C3 C5 C10 123.3(11)
C1 C5 Sm1 75.4(5)
C3 C5 Sm1 75.5(5)
C10 C5 Sm1 118.5(7)
C15 C11 C14 109.3(7)
C15 C11 C16 124.5(9)
C14 C11 C16 126.1(9)
C15 C11 Sm1 76.4(5)
C14 C11 Sm1 73.4(5)
C16 C11 Sm1 120.3(6)
C14 C12 C13 107.7(7)
C14 C12 C19 125.9(8)
C13 C12 C19 126.4(8)
C14 C12 Sm1 74.4(4)
C13 C12 Sm1 75.1(4)
C19 C12 Sm1 117.5(5)
C15 C13 C12 107.8(7)
C15 C13 C20 124.9(8)
C12 C13 C20 126.1(8)
C15 C13 Sm1 77.3(4)
C12 C13 Sm1 75.1(4)
C20 C13 Sm1 123.6(6)
C11 C14 C12 107.4(8)
C11 C14 C18 127.1(8)
C12 C14 C18 125.5(8)
C11 C14 Sm1 77.2(5)
C12 C14 Sm1 75.9(5)
C18 C14 Sm1 114.4(5)
C11 C15 C13 107.7(7)
C11 C15 C17 127.9(8)
C13 C15 C17 124.2(8)
C11 C15 Sm1 74.8(5)
C13 C15 Sm1 73.4(5)
C17 C15 Sm1 121.0(6)
C26 C21 C25 119.4(10)
C23 C22 O1 119.6(8)
C23 C22 C25 121.3(8)
O1 C22 C25 119.0(8)
C22 C23 C24 116.1(9)
C22 C23 C28 121.8(8)
C24 C23 C28 122.1(9)
C26 C24 C23 123.1(10)
C21 C25 C22 120.2(9)
C21 C26 C24 119.8(9)
C30 C28 C23 108.2(9)
C30 C28 C27 111.0(10)
C23 C28 C27 111.4(10)
C30 C28 C29 107.7(12)
C23 C28 C29 111.6(9)
C27 C28 C29 106.8(10)
N1 C32 C34 108.2(8)
N1 C32 C33 106.6(7)
C34 C32 C33 109.0(10)
N1 C32 C31 113.2(8)
C34 C32 C31 110.7(9)
C33 C32 C31 109.0(8)
N2 C35 C36 112.9(8)
N2 C35 C37 106.3(7)
C36 C35 C37 111.3(10)
N2 C35 C38 110.1(8)
C36 C35 C38 109.9(10)
C37 C35 C38 106.1(9)
N1 C39 N2 106.7(7)
N1 C39 C41 126.0(8)
N2 C39 C41 127.3(8)
C41 C40 C45 120.4(9)
C42 C41 C40 119.9(8)
C42 C41 C39 118.0(8)
C40 C41 C39 122.1(8)
C41 C42 C44 119.9(10)
C45 C43 C44 120.6(9)
C43 C44 C42 119.8(10)
C43 C45 C40 119.5(11)

loop_
_geom_bond_atom_site_label_1
_geom_bond_atom_site_label_2
_geom_bond_distance
Sm1 C14 2.783(8)
Sm1 C5 2.790(9)
Sm1 C1 2.793(8)
Sm1 C3 2.799(9)
Sm1 C13 2.802(8)
Sm1 C12 2.803(7)
Sm1 C4 2.805(9)
Sm1 C2 2.814(9)
Sm1 C11 2.832(8)
Sm1 C15 2.853(8)
Sm1 Si1 3.3142(18)
Si1 O1 1.683(7)
Si1 N1 1.865(7)
Si1 N2 1.872(7)
N1 C39 1.323(12)
N1 C32 1.500(12)
N2 C39 1.337(11)
N2 C35 1.487(10)
O1 C22 1.390(9)
C1 C5 1.416(14)
C1 C2 1.419(14)
C1 C9 1.522(14)
C2 C4 1.401(12)
C2 C7 1.489(13)
C3 C4 1.425(13)
C3 C5 1.426(15)
C3 C8 1.485(14)
C4 C6 1.500(13)
C5 C10 1.503(14)
C11 C15 1.412(13)
C11 C14 1.423(13)
C11 C16 1.505(11)
C12 C14 1.431(11)
C12 C13 1.439(13)
C12 C19 1.501(12)
C13 C15 1.430(12)
C13 C20 1.523(11)
C14 C18 1.510(12)
C15 C17 1.509(12)
C21 C26 1.362(16)
C21 C25 1.390(12)
C22 C23 1.386(12)
C22 C25 1.396(13)
C23 C24 1.401(13)
C23 C28 1.548(15)
C24 C26 1.373(16)
C27 C28 1.550(17)
C28 C30 1.529(18)
C28 C29 1.555(15)
C31 C32 1.531(13)
C32 C34 1.510(15)
C32 C33 1.523(14)
C35 C36 1.492(13)
C35 C37 1.507(13)
C35 C38 1.529(16)
C39 C41 1.483(11)
C40 C41 1.391(13)
C40 C45 1.397(13)
C41 C42 1.383(13)
C42 C44 1.396(14)
C43 C45 1.375(16)
C43 C44 1.393(18)

loop_
_geom_torsion_atom_site_label_1
_geom_torsion_atom_site_label_2
_geom_torsion_atom_site_label_3
_geom_torsion_atom_site_label_4
_geom_torsion
C14 Sm1 Si1 O1 17.2(3)
C5 Sm1 Si1 O1 -162.9(4)
C1 Sm1 Si1 O1 174.4(4)
C3 Sm1 Si1 O1 -177.8(4)
C13 Sm1 Si1 O1 -20.7(4)
C12 Sm1 Si1 O1 17.8(4)
C4 Sm1 Si1 O1 153.0(3)
C2 Sm1 Si1 O1 144.3(3)
C11 Sm1 Si1 O1 -10.1(3)
C15 Sm1 Si1 O1 -31.6(3)
C14 Sm1 Si1 N1 129.6(3)
C5 Sm1 Si1 N1 -50.6(3)
C1 Sm1 Si1 N1 -73.3(4)
C3 Sm1 Si1 N1 -65.4(4)
C13 Sm1 Si1 N1 91.6(4)
C12 Sm1 Si1 N1 130.2(3)
C4 Sm1 Si1 N1 -94.6(3)
C2 Sm1 Si1 N1 -103.4(3)
C11 Sm1 Si1 N1 102.3(3)
C15 Sm1 Si1 N1 80.8(3)
C14 Sm1 Si1 N2 -151.7(4)
C5 Sm1 Si1 N2 28.2(4)
C1 Sm1 Si1 N2 5.5(4)
C3 Sm1 Si1 N2 13.3(4)
C13 Sm1 Si1 N2 170.4(4)
C12 Sm1 Si1 N2 -151.1(4)
C4 Sm1 Si1 N2 -15.9(4)
C2 Sm1 Si1 N2 -24.6(4)
C11 Sm1 Si1 N2 -179.0(4)
C15 Sm1 Si1 N2 159.5(4)
O1 Si1 N1 C39 -99.8(5)
N2 Si1 N1 C39 -1.7(5)
Sm1 Si1 N1 C39 129.7(4)
O1 Si1 N1 C32 94.4(9)
N2 Si1 N1 C32 -167.4(9)
Sm1 Si1 N1 C32 -36.1(9)
O1 Si1 N2 C39 95.3(5)
N1 Si1 N2 C39 1.7(5)
Sm1 Si1 N2 C39 -93.9(5)
O1 Si1 N2 C35 -77.5(9)
N1 Si1 N2 C35 -171.0(9)
Sm1 Si1 N2 C35 93.4(8)
N1 Si1 O1 C22 169.8(7)
N2 Si1 O1 C22 99.4(7)
Sm1 Si1 O1 C22 -72.6(8)
C14 Sm1 C1 C5 -160.7(5)
C3 Sm1 C1 C5 36.9(6)
C13 Sm1 C1 C5 -121.8(6)
C12 Sm1 C1 C5 -151.3(6)
C4 Sm1 C1 C5 76.6(6)
C2 Sm1 C1 C5 113.0(8)
C11 Sm1 C1 C5 -125.9(6)
C15 Sm1 C1 C5 -104.8(6)
Si1 Sm1 C1 C5 47.3(7)
C14 Sm1 C1 C2 86.3(6)
C5 Sm1 C1 C2 -113.0(8)
C3 Sm1 C1 C2 -76.1(6)
C13 Sm1 C1 C2 125.1(6)
C12 Sm1 C1 C2 95.7(6)
C4 Sm1 C1 C2 -36.4(5)
C11 Sm1 C1 C2 121.1(6)
C15 Sm1 C1 C2 142.2(5)
Si1 Sm1 C1 C2 -65.7(7)
C14 Sm1 C1 C9 -37.2(11)
C5 Sm1 C1 C9 123.5(12)
C3 Sm1 C1 C9 160.4(12)
C13 Sm1 C1 C9 1.7(10)
C12 Sm1 C1 C9 -27.8(10)
C4 Sm1 C1 C9 -159.9(12)
C2 Sm1 C1 C9 -123.5(13)
C11 Sm1 C1 C9 -2.3(12)
C15 Sm1 C1 C9 18.7(11)
Si1 Sm1 C1 C9 170.8(9)
C5 C1 C2 C4 -0.8(10)
C9 C1 C2 C4 -169.7(9)
Sm1 C1 C2 C4 68.4(6)
C5 C1 C2 C7 173.9(9)
C9 C1 C2 C7 5.0(16)
Sm1 C1 C2 C7 -116.9(10)
C5 C1 C2 Sm1 -69.2(6)
C9 C1 C2 Sm1 121.9(10)
C14 Sm1 C2 C4 134.5(5)
C5 Sm1 C2 C4 -76.6(6)
C1 Sm1 C2 C4 -113.8(8)
C3 Sm1 C2 C4 -36.7(5)
C13 Sm1 C2 C4 -173.0(5)
C12 Sm1 C2 C4 158.0(5)
C11 Sm1 C2 C4 147.9(5)
C15 Sm1 C2 C4 -167.5(5)
Si1 Sm1 C2 C4 18.3(6)
C14 Sm1 C2 C1 -111.7(6)
C5 Sm1 C2 C1 37.2(6)
C3 Sm1 C2 C1 77.2(6)
C13 Sm1 C2 C1 -59.2(6)
C12 Sm1 C2 C1 -88.2(6)
C4 Sm1 C2 C1 113.8(8)
C11 Sm1 C2 C1 -98.3(7)
C15 Sm1 C2 C1 -53.6(7)
Si1 Sm1 C2 C1 132.2(5)
C14 Sm1 C2 C7 10.0(9)
C5 Sm1 C2 C7 159.0(10)
C1 Sm1 C2 C7 121.7(11)
C3 Sm1 C2 C7 -161.1(10)
C13 Sm1 C2 C7 62.5(9)
C12 Sm1 C2 C7 33.5(9)
C4 Sm1 C2 C7 -124.4(11)
C11 Sm1 C2 C7 23.4(11)
C15 Sm1 C2 C7 68.1(9)
Si1 Sm1 C2 C7 -106.1(8)
C14 Sm1 C3 C4 4.8(14)
C5 Sm1 C3 C4 112.0(8)
C1 Sm1 C3 C4 75.3(6)
C13 Sm1 C3 C4 106.8(6)
C12 Sm1 C3 C4 61.3(8)
C2 Sm1 C3 C4 35.9(5)
C11 Sm1 C3 C4 -154.2(10)
C15 Sm1 C3 C4 151.5(5)
Si1 Sm1 C3 C4 -97.1(5)
C14 Sm1 C3 C5 -107.2(11)
C1 Sm1 C3 C5 -36.6(5)
C13 Sm1 C3 C5 -5.2(8)
C12 Sm1 C3 C5 -50.7(8)
C4 Sm1 C3 C5 -112.0(8)
C2 Sm1 C3 C5 -76.1(6)
C11 Sm1 C3 C5 93.8(12)
C15 Sm1 C3 C5 39.5(8)
Si1 Sm1 C3 C5 150.9(6)
C14 Sm1 C3 C8 127.1(11)
C5 Sm1 C3 C8 -125.7(12)
C1 Sm1 C3 C8 -162.4(11)
C13 Sm1 C3 C8 -130.9(9)
C12 Sm1 C3 C8 -176.4(9)
C4 Sm1 C3 C8 122.3(12)
C2 Sm1 C3 C8 158.2(11)
C11 Sm1 C3 C8 -31.9(18)
C15 Sm1 C3 C8 -86.2(11)
Si1 Sm1 C3 C8 25.2(10)
C1 C2 C4 C3 0.4(11)
C7 C2 C4 C3 -174.2(9)
Sm1 C2 C4 C3 68.3(6)
C1 C2 C4 C6 -179.2(9)
C7 C2 C4 C6 6.2(16)
Sm1 C2 C4 C6 -111.3(9)
C1 C2 C4 Sm1 -67.9(6)
C7 C2 C4 Sm1 117.5(10)
C5 C3 C4 C2 0.1(11)
C8 C3 C4 C2 177.0(9)
Sm1 C3 C4 C2 -68.9(7)
C5 C3 C4 C6 179.8(9)
C8 C3 C4 C6 -3.3(16)
Sm1 C3 C4 C6 110.7(9)
C5 C3 C4 Sm1 69.1(7)
C8 C3 C4 Sm1 -114.1(10)
C14 Sm1 C4 C2 -63.5(6)
C5 Sm1 C4 C2 76.8(6)
C1 Sm1 C4 C2 37.0(5)
C3 Sm1 C4 C2 114.7(8)
C13 Sm1 C4 C2 9.7(7)
C12 Sm1 C4 C2 -26.9(6)
C11 Sm1 C4 C2 -86.9(10)
C15 Sm1 C4 C2 32.4(12)
Si1 Sm1 C4 C2 -163.7(5)
C14 Sm1 C4 C3 -178.2(5)
C5 Sm1 C4 C3 -37.9(6)
C1 Sm1 C4 C3 -77.7(6)
C13 Sm1 C4 C3 -105.0(6)
C12 Sm1 C4 C3 -141.6(5)
C2 Sm1 C4 C3 -114.7(8)
C11 Sm1 C4 C3 158.4(8)
C15 Sm1 C4 C3 -82.2(11)
Si1 Sm1 C4 C3 81.6(5)
C14 Sm1 C4 C6 59.8(8)
C5 Sm1 C4 C6 -159.9(9)
C1 Sm1 C4 C6 160.3(9)
C3 Sm1 C4 C6 -122.0(10)
C13 Sm1 C4 C6 133.0(7)
C12 Sm1 C4 C6 96.4(7)
C2 Sm1 C4 C6 123.3(10)
C11 Sm1 C4 C6 36.4(13)
C15 Sm1 C4 C6 155.7(8)
Si1 Sm1 C4 C6 -40.4(7)
C2 C1 C5 C3 0.9(10)
C9 C1 C5 C3 169.7(9)
Sm1 C1 C5 C3 -69.0(7)
C2 C1 C5 C10 -175.2(10)
C9 C1 C5 C10 -6.4(16)
Sm1 C1 C5 C10 114.9(10)
C2 C1 C5 Sm1 69.9(6)
C9 C1 C5 Sm1 -121.3(9)
C4 C3 C5 C1 -0.6(10)
C8 C3 C5 C1 -177.4(10)
Sm1 C3 C5 C1 68.9(6)
C4 C3 C5 C10 175.7(9)
C8 C3 C5 C10 -1.0(17)
Sm1 C3 C5 C10 -114.8(9)
C4 C3 C5 Sm1 -69.5(6)
C8 C3 C5 Sm1 113.8(11)
C14 Sm1 C5 C1 34.5(9)
C3 Sm1 C5 C1 -113.9(8)
C13 Sm1 C5 C1 62.3(6)
C12 Sm1 C5 C1 34.1(7)
C4 Sm1 C5 C1 -76.2(6)
C2 Sm1 C5 C1 -37.2(5)
C11 Sm1 C5 C1 94.7(7)
C15 Sm1 C5 C1 90.9(6)
Si1 Sm1 C5 C1 -145.2(5)
C14 Sm1 C5 C3 148.5(6)
C1 Sm1 C5 C3 113.9(8)
C13 Sm1 C5 C3 176.3(5)
C12 Sm1 C5 C3 148.0(5)
C4 Sm1 C5 C3 37.7(5)
C2 Sm1 C5 C3 76.8(6)
C11 Sm1 C5 C3 -151.4(6)
C15 Sm1 C5 C3 -155.1(5)
Si1 Sm1 C5 C3 -31.3(6)
C14 Sm1 C5 C10 -91.2(11)
C1 Sm1 C5 C10 -125.7(13)
C3 Sm1 C5 C10 120.3(13)
C13 Sm1 C5 C10 -63.4(11)
C12 Sm1 C5 C10 -91.6(10)
C4 Sm1 C5 C10 158.1(12)
C2 Sm1 C5 C10 -162.9(12)
C11 Sm1 C5 C10 -31.1(13)
C15 Sm1 C5 C10 -34.8(11)
Si1 Sm1 C5 C10 89.1(10)
C14 Sm1 C11 C15 115.2(7)
C5 Sm1 C11 C15 -6.8(8)
C1 Sm1 C11 C15 42.2(7)
C3 Sm1 C11 C15 -75.8(13)
C13 Sm1 C11 C15 36.8(5)
C12 Sm1 C11 C15 77.2(5)
C4 Sm1 C11 C15 149.9(8)
C2 Sm1 C11 C15 90.6(7)
Si1 Sm1 C11 C15 -132.8(5)
C5 Sm1 C11 C14 -122.0(6)
C1 Sm1 C11 C14 -73.0(7)
C3 Sm1 C11 C14 169.0(10)
C13 Sm1 C11 C14 -78.4(5)
C12 Sm1 C11 C14 -38.1(5)
C4 Sm1 C11 C14 34.7(11)
C2 Sm1 C11 C14 -24.6(8)
C15 Sm1 C11 C14 -115.2(7)
Si1 Sm1 C11 C14 111.9(5)
C14 Sm1 C11 C16 -122.5(10)
C5 Sm1 C11 C16 115.5(8)
C1 Sm1 C11 C16 164.5(7)
C3 Sm1 C11 C16 46.4(16)
C13 Sm1 C11 C16 159.1(9)
C12 Sm1 C11 C16 -160.6(9)
C4 Sm1 C11 C16 -87.8(11)
C2 Sm1 C11 C16 -147.1(7)
C15 Sm1 C11 C16 122.3(10)
Si1 Sm1 C11 C16 -10.6(7)
C5 Sm1 C12 C14 179.6(5)
C1 Sm1 C12 C14 -164.3(5)
C3 Sm1 C12 C14 -153.8(6)
C13 Sm1 C12 C14 113.6(7)
C4 Sm1 C12 C14 -122.1(5)
C2 Sm1 C12 C14 -134.8(5)
C11 Sm1 C12 C14 37.6(5)
C15 Sm1 C12 C14 76.5(5)
Si1 Sm1 C12 C14 -1.2(6)
C14 Sm1 C12 C13 -113.6(7)
C5 Sm1 C12 C13 65.9(5)
C1 Sm1 C12 C13 82.0(5)
C3 Sm1 C12 C13 92.6(6)
C4 Sm1 C12 C13 124.3(5)
C2 Sm1 C12 C13 111.5(5)
C11 Sm1 C12 C13 -76.0(5)
C15 Sm1 C12 C13 -37.2(5)
Si1 Sm1 C12 C13 -114.9(4)
C14 Sm1 C12 C19 122.8(9)
C5 Sm1 C12 C19 -57.6(7)
C1 Sm1 C12 C19 -41.6(7)
C3 Sm1 C12 C19 -31.0(9)
C13 Sm1 C12 C19 -123.6(9)
C4 Sm1 C12 C19 0.7(8)
C2 Sm1 C12 C19 -12.1(7)
C11 Sm1 C12 C19 160.4(8)
C15 Sm1 C12 C19 -160.7(8)
Si1 Sm1 C12 C19 121.6(6)
C14 C12 C13 C15 3.3(9)
C19 C12 C13 C15 -175.5(8)
Sm1 C12 C13 C15 71.1(5)
C14 C12 C13 C20 171.2(8)
C19 C12 C13 C20 -7.6(13)
Sm1 C12 C13 C20 -121.0(8)
C14 C12 C13 Sm1 -67.8(5)
C19 C12 C13 Sm1 113.4(8)
C14 Sm1 C13 C15 -75.6(5)
C5 Sm1 C13 C15 121.6(5)
C1 Sm1 C13 C15 147.4(5)
C3 Sm1 C13 C15 124.2(5)
C12 Sm1 C13 C15 -112.5(7)
C4 Sm1 C13 C15 167.3(5)
C2 Sm1 C13 C15 172.2(5)
C11 Sm1 C13 C15 -36.1(5)
Si1 Sm1 C13 C15 -21.8(6)
C14 Sm1 C13 C12 36.9(5)
C5 Sm1 C13 C12 -125.9(5)
C1 Sm1 C13 C12 -100.1(5)
C3 Sm1 C13 C12 -123.2(5)
C4 Sm1 C13 C12 -80.1(6)
C2 Sm1 C13 C12 -75.2(5)
C11 Sm1 C13 C12 76.4(5)
C15 Sm1 C13 C12 112.5(7)
Si1 Sm1 C13 C12 90.7(5)
C14 Sm1 C13 C20 160.7(9)
C5 Sm1 C13 C20 -2.1(8)
C1 Sm1 C13 C20 23.7(8)
C3 Sm1 C13 C20 0.5(9)
C12 Sm1 C13 C20 123.8(10)
C4 Sm1 C13 C20 43.6(9)
C2 Sm1 C13 C20 48.5(8)
C11 Sm1 C13 C20 -159.8(9)
C15 Sm1 C13 C20 -123.7(10)
Si1 Sm1 C13 C20 -145.5(6)
C15 C11 C14 C12 1.9(9)
C16 C11 C14 C12 -173.6(8)
Sm1 C11 C14 C12 70.6(6)
C15 C11 C14 C18 -179.8(8)
C16 C11 C14 C18 4.7(14)
Sm1 C11 C14 C18 -111.1(8)
C15 C11 C14 Sm1 -68.7(6)
C16 C11 C14 Sm1 115.8(8)
C13 C12 C14 C11 -3.2(9)
C19 C12 C14 C11 175.6(8)
Sm1 C12 C14 C11 -71.5(6)
C13 C12 C14 C18 178.5(7)
C19 C12 C14 C18 -2.7(13)
Sm1 C12 C14 C18 110.2(8)
C13 C12 C14 Sm1 68.3(5)
C19 C12 C14 Sm1 -112.9(8)
C5 Sm1 C14 C11 111.2(7)
C1 Sm1 C14 C11 131.0(5)
C3 Sm1 C14 C11 -169.4(10)
C13 Sm1 C14 C11 74.9(5)
C12 Sm1 C14 C11 111.9(7)
C4 Sm1 C14 C11 -166.0(5)
C2 Sm1 C14 C11 164.6(5)
C15 Sm1 C14 C11 35.6(5)
Si1 Sm1 C14 C11 -69.1(5)
C5 Sm1 C14 C12 -0.7(9)
C1 Sm1 C14 C12 19.1(6)
C3 Sm1 C14 C12 78.7(12)
C13 Sm1 C14 C12 -37.0(5)
C4 Sm1 C14 C12 82.1(6)
C2 Sm1 C14 C12 52.7(6)
C11 Sm1 C14 C12 -111.9(7)
C15 Sm1 C14 C12 -76.3(5)
Si1 Sm1 C14 C12 179.0(5)
C5 Sm1 C14 C18 -123.6(7)
C1 Sm1 C14 C18 -103.8(6)
C3 Sm1 C14 C18 -44.2(13)
C13 Sm1 C14 C18 -160.0(8)
C12 Sm1 C14 C18 -122.9(9)
C4 Sm1 C14 C18 -40.8(8)
C2 Sm1 C14 C18 -70.2(7)
C11 Sm1 C14 C18 125.2(8)
C15 Sm1 C14 C18 160.8(8)
Si1 Sm1 C14 C18 56.1(6)
C14 C11 C15 C13 0.1(9)
C16 C11 C15 C13 175.7(8)
Sm1 C11 C15 C13 -66.6(6)
C14 C11 C15 C17 -175.6(8)
C16 C11 C15 C17 0.0(14)
Sm1 C11 C15 C17 117.7(9)
C14 C11 C15 Sm1 66.7(6)
C16 C11 C15 Sm1 -117.7(8)
C12 C13 C15 C11 -2.1(9)
C20 C13 C15 C11 -170.2(8)
Sm1 C13 C15 C11 67.5(6)
C12 C13 C15 C17 173.9(8)
C20 C13 C15 C17 5.8(13)
Sm1 C13 C15 C17 -116.5(8)
C12 C13 C15 Sm1 -69.6(5)
C20 C13 C15 Sm1 122.3(8)
C14 Sm1 C15 C11 -36.3(5)
C5 Sm1 C15 C11 175.9(5)
C1 Sm1 C15 C11 -151.1(5)
C3 Sm1 C15 C11 154.8(5)
C13 Sm1 C15 C11 -114.2(7)
C12 Sm1 C15 C11 -76.4(5)
C4 Sm1 C15 C11 -147.3(8)
C2 Sm1 C15 C11 -125.1(5)
Si1 Sm1 C15 C11 49.6(5)
C14 Sm1 C15 C13 77.9(5)
C5 Sm1 C15 C13 -69.9(6)
C1 Sm1 C15 C13 -36.8(6)
C3 Sm1 C15 C13 -91.0(6)
C12 Sm1 C15 C13 37.8(5)
C4 Sm1 C15 C13 -33.1(11)
C2 Sm1 C15 C13 -10.8(7)
C11 Sm1 C15 C13 114.2(7)
Si1 Sm1 C15 C13 163.8(5)
C14 Sm1 C15 C17 -161.8(8)
C5 Sm1 C15 C17 50.5(7)
C1 Sm1 C15 C17 83.5(7)
C3 Sm1 C15 C17 29.3(9)
C13 Sm1 C15 C17 120.3(9)
C12 Sm1 C15 C17 158.2(8)
C4 Sm1 C15 C17 87.3(11)
C2 Sm1 C15 C17 109.5(7)
C11 Sm1 C15 C17 -125.4(9)
Si1 Sm1 C15 C17 -75.9(7)
Si1 O1 C22 C23 -172.2(7)
Si1 O1 C22 C25 7.6(12)
O1 C22 C23 C24 178.3(9)
C25 C22 C23 C24 -1.5(14)
O1 C22 C23 C28 -1.8(14)
C25 C22 C23 C28 178.4(9)
C22 C23 C24 C26 -0.3(16)
C28 C23 C24 C26 179.9(11)
C26 C21 C25 C22 3.8(15)
C23 C22 C25 C21 -0.2(14)
O1 C22 C25 C21 179.9(8)
C25 C21 C26 C24 -5.5(17)
C23 C24 C26 C21 3.9(19)
C22 C23 C28 C30 -64.2(13)
C24 C23 C28 C30 115.7(11)
C22 C23 C28 C27 58.2(13)
C24 C23 C28 C27 -122.0(11)
C22 C23 C28 C29 177.5(11)
C24 C23 C28 C29 -2.7(17)
C39 N1 C32 C34 102.9(12)
Si1 N1 C32 C34 -96.5(10)
C39 N1 C32 C33 -140.0(9)
Si1 N1 C32 C33 20.6(12)
C39 N1 C32 C31 -20.2(13)
Si1 N1 C32 C31 140.4(8)
C39 N2 C35 C36 -46.4(14)
Si1 N2 C35 C36 124.0(10)
C39 N2 C35 C37 -168.7(9)
Si1 N2 C35 C37 1.7(12)
C39 N2 C35 C38 76.8(12)
Si1 N2 C35 C38 -112.8(10)
C32 N1 C39 N2 168.5(8)
Si1 N1 C39 N2 2.3(6)
C32 N1 C39 C41 -13.4(15)
Si1 N1 C39 C41 -179.5(7)
C35 N2 C39 N1 171.2(8)
Si1 N2 C39 N1 -2.3(6)
C35 N2 C39 C41 -6.9(14)
Si1 N2 C39 C41 179.6(8)
C45 C40 C41 C42 -0.7(14)
C45 C40 C41 C39 -179.8(9)
N1 C39 C41 C42 -72.7(12)
N2 C39 C41 C42 105.1(11)
N1 C39 C41 C40 106.5(11)
N2 C39 C41 C40 -75.7(12)
C40 C41 C42 C44 0.8(16)
C39 C41 C42 C44 179.9(10)
C45 C43 C44 C42 0.4(19)
C41 C42 C44 C43 -0.6(18)
C44 C43 C45 C40 -0.4(17)
C41 C40 C45 C43 0.5(15)

loop_
_platon_squeeze_void_nr
_platon_squeeze_void_average_x
_platon_squeeze_void_average_y
_platon_squeeze_void_average_z
_platon_squeeze_void_volume
_platon_squeeze_void_count_electrons
_platon_squeeze_void_content
1 -0.075 0.127 0.061 32 7 ' '
2 0.075 0.627 0.439 31 7 ' '
3 0.096 0.809 0.134 20 3 ' '
4 0.179 0.254 0.550 15 3 ' '
5 0.167 0.500 0.167 7 2 ' '
6 0.167 0.931 0.549 7 1 ' '
7 0.243 0.448 0.505 17 2 ' '
8 0.257 0.552 1.005 17 2 ' '
9 0.250 0.653 0.271 7 1 ' '
10 0.250 0.347 0.771 7 1 ' '
11 0.426 0.373 0.939 31 3 ' '
12 0.322 0.746 0.049 15 2 ' '
13 0.333 0.069 0.049 7 0 ' '
14 0.406 0.190 0.635 20 2 ' '
15 0.333 0.500 0.667 7 1 ' '
16 0.575 0.873 0.561 31 4 ' '
17 0.596 0.691 0.866 20 2 ' '
18 0.679 0.246 0.450 15 4 ' '
19 0.667 0.569 0.451 7 1 ' '
20 0.667 0.000 0.833 7 3 ' '
21 0.757 0.947 -0.005 16 2 ' '
22 0.743 0.052 0.495 17 1 ' '
23 0.750 0.153 0.229 7 0 ' '
24 0.750 0.847 0.729 7 1 ' '
25 0.822 0.754 0.951 15 3 ' '
26 0.833 0.000 0.333 7 2 ' '
27 0.906 0.310 0.365 20 3 ' '
28 0.833 0.431 0.951 7 1 ' '
